data_7153765
loop_
_publ_author_name
'Habata, Yoichi'
'Okeda, Yoko'
'Ikeda, Mari'
'Kuwahara, Shunsuke'

_publ_section_title
;
 The water-soluble argentivorous molecule: Ag(+)-\p interactions in water.
;
_journal_issue 25
_journal_name_full 'Organic &amp; biomolecular chemistry'
_journal_page_first 4265
_journal_page_last 4270
_journal_paper_doi 10.1039/c3ob40125a
_journal_volume 11
_journal_year 2013
_chemical_formula_sum 'C44 H52 N4 O8'
_chemical_formula_weight 764.90
_chemical_name_systematic
;
?
;
_space_group_IT_number 2
_symmetry_cell_setting triclinic
_symmetry_space_group_name_Hall '-P 1'
_symmetry_space_group_name_H-M 'P -1'
_atom_sites_solution_hydrogens geom
_atom_sites_solution_primary direct
_atom_sites_solution_secondary difmap
_audit_creation_method SHELXL-97
_cell_angle_alpha 110.849(2)
_cell_angle_beta 103.926(2)
_cell_angle_gamma 103.909(2)
_cell_formula_units_Z 1
_cell_length_a 10.0192(9)
_cell_length_b 10.1213(9)
_cell_length_c 11.6590(11)
_cell_measurement_temperature 173
_cell_volume 1000.74(16)
_computing_cell_refinement 'Bruker SMART'
_computing_data_collection 'Bruker SMART'
_computing_data_reduction 'Bruker SAINT'
_computing_molecular_graphics 'Bruker SHELXTL'
_computing_publication_material 'Bruker SHELXTL'
_computing_structure_refinement 'SHELXL-97 (Sheldrick, 1997)'
_computing_structure_solution 'SHELXS-97 (Sheldrick, 1990)'
_diffrn_ambient_temperature 173
_diffrn_detector_area_resol_mean 8.366
_diffrn_measured_fraction_theta_full 0.987
_diffrn_measured_fraction_theta_max 0.987
_diffrn_measurement_device_type 'CCD area detector'
_diffrn_measurement_method 'phi and omega scans'
_diffrn_radiation_monochromator graphite
_diffrn_radiation_source 'fine-focus sealed tube'
_diffrn_radiation_type MoK\a
_diffrn_radiation_wavelength 0.71073
_diffrn_reflns_av_R_equivalents 0.0181
_diffrn_reflns_av_sigmaI/netI 0.0435
_diffrn_reflns_limit_h_max 13
_diffrn_reflns_limit_h_min -13
_diffrn_reflns_limit_k_max 13
_diffrn_reflns_limit_k_min -11
_diffrn_reflns_limit_l_max 12
_diffrn_reflns_limit_l_min -15
_diffrn_reflns_number 7524
_diffrn_reflns_theta_full 28.27
_diffrn_reflns_theta_max 28.27
_diffrn_reflns_theta_min 2.30
_exptl_absorpt_coefficient_mu 0.088
_exptl_absorpt_correction_T_max 0.9817
_exptl_absorpt_correction_T_min 0.9594
_exptl_absorpt_correction_type empirical
_exptl_absorpt_process_details 'SADABS, Sheldrick, 1996'
_exptl_crystal_colour colorless
_exptl_crystal_density_diffrn 1.269
_exptl_crystal_density_method 'not measured'
_exptl_crystal_description block
_exptl_crystal_F_000 408
_exptl_crystal_size_max 0.48
_exptl_crystal_size_mid 0.36
_exptl_crystal_size_min 0.21
_refine_diff_density_max 0.342
_refine_diff_density_min -0.195
_refine_diff_density_rms 0.052
_refine_ls_extinction_method none
_refine_ls_goodness_of_fit_ref 1.022
_refine_ls_hydrogen_treatment constr
_refine_ls_matrix_type full
_refine_ls_number_parameters 255
_refine_ls_number_reflns 4903
_refine_ls_number_restraints 0
_refine_ls_restrained_S_all 1.022
_refine_ls_R_factor_all 0.0693
_refine_ls_R_factor_gt 0.0529
_refine_ls_shift/su_max 0.000
_refine_ls_shift/su_mean 0.000
_refine_ls_structure_factor_coef Fsqd
_refine_ls_weighting_details 'calc w=1/[\s^2^(Fo^2^)+(0.0783P)^2^+0.1714P] where P=(Fo^2^+2Fc^2^)/3'
_refine_ls_weighting_scheme calc
_refine_ls_wR_factor_gt 0.1359
_refine_ls_wR_factor_ref 0.1477
_reflns_number_gt 3763
_reflns_number_total 4903
_reflns_threshold_expression >2sigma(I)
_cod_data_source_file c3ob40125a.cif
_cod_data_source_block 3
_cod_depositor_comments
;
The following automatic conversions were performed:

'_symmetry_cell_setting' value 'Triclinic' changed to 'triclinic'
according to
/usr/data/users/saulius/automatic-downloads/retrospective/RSC/lib/dictionaries/cif_core.dic
dictionary named 'cif_core.dic' version 2.4.2 from 2011-04-26.

Automatic conversion script
Id: cif_fix_values 2281 2013-09-26 08:29:07Z andrius 
;
_cod_original_sg_symbol_H-M P-1
_cod_database_code 7153765

loop_
_symmetry_equiv_pos_as_xyz
'x, y, z'
'-x, -y, -z'

loop_
_atom_site_label
_atom_site_type_symbol
_atom_site_fract_x
_atom_site_fract_y
_atom_site_fract_z
_atom_site_U_iso_or_equiv
_atom_site_adp_type
_atom_site_occupancy
_atom_site_symmetry_multiplicity
_atom_site_calc_flag
_atom_site_refinement_flags
N1 N 0.45484(13) 0.80655(13) 0.09025(11) 0.0248(3) Uani 1 1 d .
N2 N 0.42225(13) 1.13116(13) 0.12511(11) 0.0244(3) Uani 1 1 d .
O2 O 0.94975(12) 0.68138(14) 0.55467(12) 0.0412(3) Uani 1 1 d .
O3 O -0.13022(14) 1.31806(15) -0.25608(13) 0.0485(3) Uani 1 1 d .
C9 C 0.71263(16) 0.65234(16) 0.42746(14) 0.0271(3) Uani 1 1 d .
C6 C 0.52076(16) 0.66533(16) 0.21750(14) 0.0262(3) Uani 1 1 d .
O1 O 0.75771(14) 0.56985(17) 0.59562(12) 0.0484(3) Uani 1 1 d .
O4 O -0.15829(14) 1.08017(15) -0.38156(12) 0.0510(4) Uani 1 1 d .
C16 C 0.14063(17) 1.29490(17) 0.06941(16) 0.0328(3) Uani 1 1 d .
H16 H 0.1710 1.3716 0.1565 0.039 Uiso 1 1 calc R
C15 C 0.19379(16) 1.17687(17) 0.04612(15) 0.0279(3) Uani 1 1 d .
C8 C 0.56747(16) 0.63313(17) 0.41662(15) 0.0291(3) Uani 1 1 d .
H8 H 0.5332 0.6147 0.4807 0.035 Uiso 1 1 calc R
C7 C 0.47253(16) 0.64060(17) 0.31325(15) 0.0282(3) Uani 1 1 d .
H7 H 0.3738 0.6288 0.3074 0.034 Uiso 1 1 calc R
C2 C 0.49632(16) 1.07923(16) 0.21642(14) 0.0268(3) Uani 1 1 d .
H2A H 0.5068 1.1457 0.3067 0.032 Uiso 1 1 calc R
H2B H 0.5966 1.0908 0.2146 0.032 Uiso 1 1 calc R
C10 C 0.76340(16) 0.68235(18) 0.33477(16) 0.0315(3) Uani 1 1 d .
H10 H 0.8634 0.6988 0.3430 0.038 Uiso 1 1 calc R
C14 C 0.29902(17) 1.16798(18) 0.15756(15) 0.0306(3) Uani 1 1 d .
H14A H 0.3382 1.2664 0.2366 0.037 Uiso 1 1 calc R
H14B H 0.2449 1.0896 0.1787 0.037 Uiso 1 1 calc R
C18 C -0.00302(15) 1.19002(17) -0.16091(15) 0.0295(3) Uani 1 1 d .
C12 C 0.80569(17) 0.62984(17) 0.53428(14) 0.0308(3) Uani 1 1 d .
C21 C -0.10256(16) 1.20580(19) -0.26831(17) 0.0341(4) Uani 1 1 d .
C11 C 0.66748(16) 0.68811(17) 0.23068(15) 0.0307(3) Uani 1 1 d .
H11 H 0.7022 0.7079 0.1673 0.037 Uiso 1 1 calc R
C1 C 0.41668(16) 0.91549(16) 0.18622(14) 0.0273(3) Uani 1 1 d .
H1A H 0.4413 0.9042 0.2689 0.033 Uiso 1 1 calc R
H1B H 0.3090 0.8918 0.1520 0.033 Uiso 1 1 calc R
C3 C 0.52838(16) 1.26387(16) 0.13044(14) 0.0268(3) Uani 1 1 d .
H3A H 0.5957 1.3300 0.2226 0.032 Uiso 1 1 calc R
H3B H 0.4746 1.3226 0.1001 0.032 Uiso 1 1 calc R
C17 C 0.04376(18) 1.30139(18) -0.03337(16) 0.0344(4) Uani 1 1 d .
H17 H 0.0088 1.3832 -0.0164 0.041 Uiso 1 1 calc R
C5 C 0.41574(16) 0.66143(17) 0.09816(15) 0.0289(3) Uani 1 1 d .
H5A H 0.4148 0.5817 0.0180 0.035 Uiso 1 1 calc R
H5B H 0.3150 0.6339 0.1005 0.035 Uiso 1 1 calc R
C4 C 0.38164(15) 0.78160(17) -0.04534(14) 0.0266(3) Uani 1 1 d .
H4A H 0.3677 0.8757 -0.0440 0.032 Uiso 1 1 calc R
H4B H 0.2832 0.7009 -0.0840 0.032 Uiso 1 1 calc R
C20 C 0.14535(17) 1.06471(18) -0.08160(16) 0.0351(4) Uani 1 1 d .
H20 H 0.1803 0.9829 -0.0986 0.042 Uiso 1 1 calc R
C19 C 0.04706(17) 1.06987(19) -0.18466(16) 0.0349(4) Uani 1 1 d .
H19 H 0.0140 0.9915 -0.2713 0.042 Uiso 1 1 calc R
C13 C 1.0431(2) 0.6573(2) 0.65558(19) 0.0490(5) Uani 1 1 d .
H13A H 1.0406 0.7181 0.7413 0.073 Uiso 1 1 calc R
H13B H 1.1445 0.6877 0.6576 0.073 Uiso 1 1 calc R
H13C H 1.0073 0.5498 0.6360 0.073 Uiso 1 1 calc R
C22 C -0.2537(3) 1.0867(3) -0.4924(2) 0.0646(6) Uani 1 1 d .
H22A H -0.3394 1.1054 -0.4736 0.097 Uiso 1 1 calc R
H22B H -0.2868 0.9902 -0.5707 0.097 Uiso 1 1 calc R
H22C H -0.1997 1.1689 -0.5083 0.097 Uiso 1 1 calc R

loop_
_atom_site_aniso_label
_atom_site_aniso_U_11
_atom_site_aniso_U_22
_atom_site_aniso_U_33
_atom_site_aniso_U_23
_atom_site_aniso_U_13
_atom_site_aniso_U_12
N1 0.0259(6) 0.0275(6) 0.0260(6) 0.0160(5) 0.0089(5) 0.0117(5)
N2 0.0246(6) 0.0293(6) 0.0270(6) 0.0169(5) 0.0104(5) 0.0138(5)
O2 0.0296(6) 0.0527(7) 0.0416(7) 0.0257(6) 0.0055(5) 0.0152(5)
O3 0.0474(7) 0.0561(8) 0.0549(8) 0.0343(7) 0.0134(6) 0.0295(6)
C9 0.0289(7) 0.0274(7) 0.0266(7) 0.0127(6) 0.0087(6) 0.0127(6)
C6 0.0280(7) 0.0233(7) 0.0290(7) 0.0144(6) 0.0079(6) 0.0097(6)
O1 0.0445(7) 0.0788(10) 0.0442(7) 0.0437(7) 0.0194(6) 0.0298(7)
O4 0.0446(7) 0.0575(8) 0.0392(7) 0.0173(6) -0.0016(6) 0.0224(6)
C16 0.0348(8) 0.0318(8) 0.0324(8) 0.0127(6) 0.0113(6) 0.0160(7)
C15 0.0233(7) 0.0325(7) 0.0353(8) 0.0195(6) 0.0131(6) 0.0128(6)
C8 0.0328(8) 0.0339(8) 0.0299(8) 0.0184(6) 0.0159(6) 0.0161(6)
C7 0.0261(7) 0.0312(7) 0.0342(8) 0.0175(6) 0.0133(6) 0.0141(6)
C2 0.0276(7) 0.0322(7) 0.0236(7) 0.0145(6) 0.0075(6) 0.0139(6)
C10 0.0240(7) 0.0382(8) 0.0369(8) 0.0209(7) 0.0119(6) 0.0110(6)
C14 0.0338(8) 0.0389(8) 0.0318(8) 0.0207(7) 0.0170(6) 0.0207(7)
C18 0.0202(6) 0.0361(8) 0.0378(8) 0.0214(7) 0.0105(6) 0.0111(6)
C12 0.0330(8) 0.0344(8) 0.0254(7) 0.0115(6) 0.0094(6) 0.0164(6)
C21 0.0219(7) 0.0445(9) 0.0422(9) 0.0253(8) 0.0117(6) 0.0124(7)
C11 0.0297(7) 0.0364(8) 0.0324(8) 0.0213(7) 0.0139(6) 0.0102(6)
C1 0.0295(7) 0.0339(8) 0.0281(7) 0.0191(6) 0.0134(6) 0.0154(6)
C3 0.0303(7) 0.0252(7) 0.0267(7) 0.0124(6) 0.0102(6) 0.0116(6)
C17 0.0338(8) 0.0330(8) 0.0428(9) 0.0187(7) 0.0136(7) 0.0197(7)
C5 0.0278(7) 0.0288(7) 0.0306(7) 0.0169(6) 0.0065(6) 0.0089(6)
C4 0.0232(7) 0.0307(7) 0.0279(7) 0.0165(6) 0.0067(6) 0.0102(6)
C20 0.0339(8) 0.0317(8) 0.0392(9) 0.0133(7) 0.0094(7) 0.0180(7)
C19 0.0297(8) 0.0354(8) 0.0347(8) 0.0114(7) 0.0077(6) 0.0136(7)
C13 0.0386(10) 0.0625(12) 0.0434(10) 0.0258(9) 0.0017(8) 0.0234(9)
C22 0.0573(13) 0.0833(16) 0.0418(11) 0.0254(11) -0.0023(9) 0.0297(12)

loop_
_atom_type_symbol
_atom_type_description
_atom_type_scat_dispersion_real
_atom_type_scat_dispersion_imag
_atom_type_scat_source
C C 0.0033 0.0016 'International Tables Vol C Tables 4.2.6.8 and 6.1.1.4'
H H 0.0000 0.0000 'International Tables Vol C Tables 4.2.6.8 and 6.1.1.4'
N N 0.0061 0.0033 'International Tables Vol C Tables 4.2.6.8 and 6.1.1.4'
O O 0.0106 0.0060 'International Tables Vol C Tables 4.2.6.8 and 6.1.1.4'

loop_
_geom_angle_atom_site_label_1
_geom_angle_atom_site_label_2
_geom_angle_atom_site_label_3
_geom_angle
_geom_angle_site_symmetry_3
C1 N1 C5 109.99(11) .
C1 N1 C4 112.42(11) .
C5 N1 C4 109.48(11) .
C14 N2 C3 110.44(11) .
C14 N2 C2 110.42(11) .
C3 N2 C2 109.92(11) .
C12 O2 C13 114.62(14) .
C8 C9 C10 119.61(13) .
C8 C9 C12 117.83(13) .
C10 C9 C12 122.44(13) .
C11 C6 C7 118.82(13) .
C11 C6 C5 119.94(13) .
C7 C6 C5 121.19(13) .
C21 O4 C22 115.90(15) .
C17 C16 C15 120.37(15) .
C20 C15 C16 118.66(14) .
C20 C15 C14 120.42(13) .
C16 C15 C14 120.91(14) .
C7 C8 C9 120.45(14) .
C8 C7 C6 120.41(13) .
N2 C2 C1 114.46(12) .
C11 C10 C9 119.70(14) .
N2 C14 C15 112.16(12) .
C17 C18 C19 119.26(14) .
C17 C18 C21 118.48(14) .
C19 C18 C21 122.24(15) .
O1 C12 O2 122.75(14) .
O1 C12 C9 124.01(15) .
O2 C12 C9 113.23(13) .
O3 C21 O4 123.34(15) .
O3 C21 C18 124.52(16) .
O4 C21 C18 112.14(14) .
C10 C11 C6 120.96(14) .
N1 C1 C2 113.14(12) .
N2 C3 C4 111.79(11) 2_675
C16 C17 C18 120.75(14) .
N1 C5 C6 113.02(12) .
N1 C4 C3 111.38(11) 2_675
C19 C20 C15 121.17(14) .
C20 C19 C18 119.78(15) .

loop_
_geom_bond_atom_site_label_1
_geom_bond_atom_site_label_2
_geom_bond_distance
_geom_bond_site_symmetry_2
N1 C1 1.4643(18) .
N1 C5 1.4685(18) .
N1 C4 1.4730(17) .
N2 C14 1.4670(18) .
N2 C3 1.4700(19) .
N2 C2 1.4717(17) .
O2 C12 1.3404(19) .
O2 C13 1.4502(19) .
O3 C21 1.201(2) .
C9 C8 1.388(2) .
C9 C10 1.394(2) .
C9 C12 1.489(2) .
C6 C11 1.393(2) .
C6 C7 1.394(2) .
C6 C5 1.5102(19) .
O1 C12 1.202(2) .
O4 C21 1.334(2) .
O4 C22 1.444(2) .
C16 C17 1.382(2) .
C16 C15 1.389(2) .
C15 C20 1.388(2) .
C15 C14 1.509(2) .
C8 C7 1.382(2) .
C2 C1 1.523(2) .
C10 C11 1.384(2) .
C18 C17 1.385(2) .
C18 C19 1.388(2) .
C18 C21 1.485(2) .
C3 C4 1.521(2) 2_675
C4 C3 1.521(2) 2_675
C20 C19 1.384(2) .
